data_2010074
loop_
_publ_author_name
'Wenjie, L.'
'Genbo, S.'
'Yougping, H.'

_publ_section_title
;
 4-Amino-3-chlorobenzophenone
;
_journal_issue 10
_journal_name_full 'Acta Crystallographica Section C'
_journal_page_first 1638
_journal_page_last 1640
_journal_paper_doi 10.1107/S0108270194000843
_journal_volume 50
_journal_year 1994
_chemical_formula_sum 'C13 H10 Cl N O'
_chemical_formula_weight 231.68
_symmetry_cell_setting orthorhombic
_symmetry_space_group_name_Hall '-P 2ac 2ab'
_symmetry_space_group_name_H-M 'P b c a'
_atom_type_scat_source 'IntTabIV Tables 2.2A, 2.3.1.'
_cell_angle_alpha 90.
_cell_angle_beta 90.
_cell_angle_gamma 90.
_cell_formula_units_Z 8
_cell_length_a 24.07(2)
_cell_length_b 12.216(7)
_cell_length_c 7.406(6)
_cell_measurement_reflns_used 20
_cell_measurement_temperature 293
_cell_measurement_theta_max 9
_cell_measurement_theta_min 6
_cell_volume 2178(3)
_diffrn_measurement_device 'Rigaku AFC-5R'
_diffrn_measurement_method \w/2\q
_diffrn_radiation_type 'Mo K\a'
_diffrn_radiation_wavelength 0.71069
_diffrn_reflns_av_R_equivalents 'no equivalent reflections'
_diffrn_reflns_limit_h_max 29
_diffrn_reflns_limit_h_min 0
_diffrn_reflns_limit_k_max 15
_diffrn_reflns_limit_k_min -15
_diffrn_reflns_limit_l_max 9
_diffrn_reflns_limit_l_min 0
_diffrn_reflns_number 4268
_diffrn_reflns_theta_max 20
_diffrn_standards_decay_% 0.1
_diffrn_standards_interval_count 250
_diffrn_standards_number 3
_exptl_absorpt_coefficient_mu 0.323
_exptl_absorpt_correction_T_max 1.0000
_exptl_absorpt_correction_T_min 0.6369
_exptl_absorpt_correction_type empirical
_exptl_crystal_colour colourless
_exptl_crystal_density_diffrn 1.414
_exptl_crystal_density_meas 1.41
_exptl_crystal_density_method 'flotation in?'
_exptl_crystal_description needle
_exptl_crystal_size_max 1.2
_exptl_crystal_size_mid 0.5
_exptl_crystal_size_min 0.15
_refine_diff_density_max 0.616
_refine_diff_density_min -0.288
_refine_ls_goodness_of_fit_obs 1.50
_refine_ls_hydrogen_treatment noref
_refine_ls_number_parameters 145
_refine_ls_number_reflns 673
_refine_ls_R_factor_obs 0.062
_refine_ls_shift/esd_max 0.0048
_refine_ls_structure_factor_coef F
_refine_ls_weighting_details 'w = 1/\s^2^(F)'
_refine_ls_weighting_scheme calc
_refine_ls_wR_factor_obs 0.072
_reflns_number_observed 673
_reflns_number_total 2243
_reflns_observed_criterion I>3.0\s(I)
_cod_data_source_file ab1116.cif
_cod_data_source_block ab1116_structure_1_of_1
_cod_depositor_comments
;
The following automatic conversions were performed:

'_refine_ls_weighting_scheme' value '1/\s^2^(F)' was changed to
'calc'. New tag '_refine_ls_weighting_details' was created. The value
of the new tag was set to 'w = 1/\s^2^(F)'.

Automatic conversion script
Id: cif_fix_values 3143 2015-03-26 13:38:13Z robertas 
;
_cod_original_cell_volume 2178(6)
_cod_original_formula_sum 'C13 H10 Cl1 N1 O1'
_cod_database_code 2010074

loop_
_atom_site_label
_atom_site_fract_x
_atom_site_fract_y
_atom_site_fract_z
Cl(1) .07249(9) .2218(2) .0264(3)
O(1) -.1358(3) .3307(6) .1250(10)
N(1) .0673(3) .0164(6) .2350(10)
C(1) .0129(3) .1618(7) .1140(10)
C(2) -.0368(4) .2111(6) .0890(10)
C(3) -.0858(3) .1672(7) .1570(10)
C(4) -.0819(3) .0662(7) .2460(10)
C(5) -.0322(4) .0176(7) .2740(10)
C(6) .0175(4) .0615(8) .2030(10)
C(7) -.1383(4) .2294(7) .1350(10)
C(8) -.1927(3) .1743(7) .1270(10)
C(9) -.2391(4) .2317(8) .1840(10)
C(10) -.2912(4) .1870(10) .1620(10)
C(11) -.2985(4) .0830(10) .0870(10)
C(12) -.2515(5) .0268(7) .0270(10)
C(13) -.1993(4) .0695(7) .0500(10)
H(1) .0694 -.0529 .2965
H(2) .1007 .0518 .1957
H(3) -.0384 .2793 .0218
H(4) -.1152 .0326 .2901
H(5) -.0308 -.0491 .3420
H(6) -.2352 .3023 .2372
H(7) -.3234 .2263 .1978
H(8) -.3345 .0504 .0730
H(9) -.2554 -.0438 -.0308
H(10) -.1679 .0276 .0113

loop_
_geom_angle_atom_site_label_1
_geom_angle_atom_site_label_2
_geom_angle_atom_site_label_3
_geom_angle
_geom_angle_publ_flag
C(2) C(1) C(6) 121.6(8) yes
C(2) C(1) Cl(1) 119.6(7) yes
C(6) C(1) Cl(1) 118.8(7) yes
C(1) C(2) C(3) 122.2(7) yes
C(2) C(3) C(4) 116.8(8) yes
C(2) C(3) C(7) 119.2(7) yes
C(4) C(3) C(7) 124.0(8) yes
C(5) C(4) C(3) 121.1(8) yes
C(4) C(5) C(6) 121.9(8) yes
N(1) C(6) C(1) 120.9(9) yes
N(1) C(6) C(5) 122.5(8) yes
C(1) C(6) C(5) 116.3(9) yes
O(1) C(7) C(8) 119.8(9) yes
O(1) C(7) C(3) 118.4(9) yes
C(8) C(7) C(3) 121.9(8) yes
C(9) C(8) C(13) 119.5(8) yes
C(9) C(8) C(7) 118.3(8) yes
C(13) C(8) C(7) 121.9(8) yes
C(10) C(9) C(8) 119.8(9) yes
C(9) C(10) C(11) 121.0(10) yes
C(10) C(11) C(12) 118.0(10) yes
C(13) C(12) C(11) 121.1(9) yes
C(12) C(13) C(8) 119.7(9) yes

loop_
_geom_bond_atom_site_label_1
_geom_bond_atom_site_label_2
_geom_bond_distance
_geom_bond_publ_flag
Cl(1) C(1) 1.734(8) yes
O(1) C(7) 1.241(9) yes
N(1) C(6) 1.340(10) yes
C(1) C(2) 1.350(10) yes
C(1) C(6) 1.400(10) yes
C(2) C(3) 1.390(10) yes
C(3) C(7) 1.480(10) yes
C(4) C(5) 1.350(10) yes
C(5) C(6) 1.410(10) yes
C(7) C(8) 1.470(10) yes
C(8) C(9) 1.380(10) yes
C(8) C(13) 1.410(10) yes
C(9) C(10) 1.380(10) yes
C(10) C(11) 1.390(10) yes
C(11) C(12) 1.400(10) yes
C(12) C(13) 1.370(10) yes
